data_4107398
loop_
_publ_author_name
'Raivis Zalubovskis'
'Alexis Bouet'
'Ester Fjellander'
'Samuel Constant'
'David Linder'
'Andreas Fischer'
'J\'er\^ome Lacour'
'Timofei Privalov'
'Christina Moberg'

_publ_contact_author_address
;
KTH School of Chemical Science and Engineering,
Dept. of Chemistry
Organic Chemistry
100 44 Stockholm
Sweden
;
_publ_contact_author_email kimo@kth.se
_publ_contact_author_name 'Christina Moberg'
_publ_contact_author_phone '+46(0) 8 790-9036'
_publ_section_title
;
 Self-Adaptable Catalysts: Substrate-Dependent Ligand Configuration
;
_journal_name_full 'Journal of the American Chemical Society'
_journal_page_first 1845
_journal_page_last 1855
_journal_paper_doi 10.1021/ja074044k
_journal_volume 130
_journal_year 2008
_chemical_compound_source 'Local laboratory'
_chemical_formula_moiety 'C36 H36 N2 O7 Pd'
_chemical_formula_sum 'C36 H36 N2 O7 Pd'
_chemical_formula_weight 715.09
_chemical_name_systematic
;
 ?
;
_space_group_IT_number 15
_symmetry_cell_setting monoclinic
_symmetry_space_group_name_Hall '-I 2ya'
_symmetry_space_group_name_H-M 'I 1 2/a 1'
_atom_sites_solution_primary direct
_atom_sites_solution_secondary difmap
_audit_update_record
;
2007-05-28 # Formatted by publCIF
;
_cell_angle_alpha 90.00
_cell_angle_beta 92.03(1)
_cell_angle_gamma 90.00
_cell_formula_units_Z 4
_cell_length_a 23.10(2)
_cell_length_b 12.32(1)
_cell_length_c 12.78(1)
_cell_measurement_reflns_used 20
_cell_measurement_temperature 299
_cell_measurement_theta_max 14.6
_cell_measurement_theta_min 7.2
_cell_volume 3635(5)
_computing_cell_refinement 'Dirax/lsq (Duisenberg & Schreurs, 1989-2000)'
_computing_data_collection KappaCCD
_computing_data_reduction 'Denzo and Scalepak (Otwinowski & Minor, 1997)'
_computing_structure_refinement 'SHELXL-97 (Sheldrick, 1997)'
_computing_structure_solution 'SIR97(Cascarano al.,Acta Cryst.,1996,A52,C-79)'
_diffrn_measured_fraction_theta_full 0.990
_diffrn_measured_fraction_theta_max 0.990
_diffrn_measurement_device 'Bruker-Nonius KappaCCD'
_diffrn_measurement_method '\f & \w'
_diffrn_radiation_source 'fine-focus sealed tube'
_diffrn_radiation_type ' MoK\a'
_diffrn_radiation_wavelength_id all
_diffrn_reflns_av_R_equivalents 0.1109
_diffrn_reflns_av_sigmaI/netI 0.1046
_diffrn_reflns_limit_h_max 27
_diffrn_reflns_limit_h_min -27
_diffrn_reflns_limit_k_max 13
_diffrn_reflns_limit_k_min -14
_diffrn_reflns_limit_l_max 15
_diffrn_reflns_limit_l_min -13
_diffrn_reflns_number 14806
_diffrn_reflns_theta_full 25.49
_diffrn_reflns_theta_max 25.49
_diffrn_reflns_theta_min 4.50
_exptl_absorpt_coefficient_mu 0.557
_exptl_absorpt_correction_type semi-empirical
_exptl_crystal_colour brown
_exptl_crystal_density_diffrn 1.307
_exptl_crystal_description needle
_exptl_crystal_size_max 0.29
_exptl_crystal_size_mid 0.08
_exptl_crystal_size_min 0.02
_refine_diff_density_max 1.064
_refine_diff_density_min -0.849
_refine_diff_density_rms 0.139
_refine_ls_extinction_method none
_refine_ls_goodness_of_fit_ref 1.101
_refine_ls_hydrogen_treatment constr
_refine_ls_matrix_type full
_refine_ls_number_parameters 211
_refine_ls_number_reflns 3358
_refine_ls_number_restraints 18
_refine_ls_restrained_S_all 1.098
_refine_ls_R_factor_all 0.1368
_refine_ls_R_factor_gt 0.0755
_refine_ls_shift/su_max <0.001
_refine_ls_shift/su_mean <0.001
_refine_ls_structure_factor_coef Fsqd
_refine_ls_weighting_details 'calc w=1/[\s^2^(Fo^2^)+(0.0669P)^2^+37.9672P] where P=(Fo^2^+2Fc^2^)/3'
_refine_ls_weighting_scheme calc
_refine_ls_wR_factor_gt 0.1632
_refine_ls_wR_factor_ref 0.1939
_reflns_number_gt 2201
_reflns_number_total 3358
_reflns_threshold_expression I>2\s(I)
_cod_data_source_file ja074044k-file001.cif
_cod_data_source_block I
_cod_original_sg_symbol_H-M 'I 2/a'
_cod_database_code 4107398

loop_
_symmetry_equiv_pos_as_xyz
'x, y, z'
'-x+1/2, y, -z'
'x+1/2, y+1/2, z+1/2'
'-x+1, y+1/2, -z+1/2'
'-x, -y, -z'
'x-1/2, -y, z'
'-x+1/2, -y+1/2, -z+1/2'
'x, -y+1/2, z+1/2'

loop_
_atom_site_label
_atom_site_type_symbol
_atom_site_fract_x
_atom_site_fract_y
_atom_site_fract_z
_atom_site_U_iso_or_equiv
_atom_site_adp_type
_atom_site_occupancy
_atom_site_symmetry_multiplicity
_atom_site_calc_flag
_atom_site_refinement_flags
Pd1 Pd 0.2500 0.77334(7) 0.0000 0.0322(3) Uani 1 2 d S
N1 N 0.1922(2) 0.6389(5) 0.0422(5) 0.0339(14) Uani 1 1 d .
C17 C 0.2197(3) 0.9317(6) 0.0085(6) 0.0381(18) Uani 1 1 d .
O1 O 0.1378(2) 0.9690(6) 0.0999(5) 0.0631(19) Uani 1 1 d .
C13 C 0.1657(3) 0.6517(6) 0.1465(6) 0.0360(18) Uani 1 1 d .
C16 C 0.1958(3) 0.9571(7) 0.1076(7) 0.0416(19) Uani 1 1 d .
C7 C 0.0526(3) 0.6731(7) 0.0484(6) 0.0406(19) Uani 1 1 d .
C15 C 0.2297(3) 0.5406(6) 0.0453(7) 0.041(2) Uani 1 1 d .
O2 O 0.2218(3) 0.9667(7) 0.1912(5) 0.073(2) Uani 1 1 d .
C6 C 0.0647(3) 0.5816(6) 0.1204(6) 0.0361(18) Uani 1 1 d .
C5 C 0.1204(3) 0.5678(6) 0.1672(6) 0.0339(17) Uani 1 1 d .
C8 C 0.0936(3) 0.6991(6) -0.0274(6) 0.0384(19) Uani 1 1 d .
C14 C 0.1452(3) 0.6266(7) -0.0412(6) 0.0402(19) Uani 1 1 d .
C4 C 0.1313(4) 0.4785(7) 0.2309(6) 0.047(2) Uani 1 1 d .
C1 C 0.0226(3) 0.5040(7) 0.1387(6) 0.046(2) Uani 1 1 d .
C10 C 0.0357(5) 0.8531(9) -0.0822(8) 0.066(3) Uani 1 1 d .
C2 C 0.0345(4) 0.4142(8) 0.2006(7) 0.059(3) Uani 1 1 d .
C3 C 0.0898(4) 0.4017(8) 0.2477(7) 0.056(2) Uani 1 1 d .
C9 C 0.0840(4) 0.7878(8) -0.0925(7) 0.054(2) Uani 1 1 d .
C12 C 0.0044(4) 0.7388(8) 0.0550(7) 0.053(2) Uani 1 1 d .
O4 O 0.2169(8) 0.2290(12) -0.0353(16) 0.101(3) Uani 0.50 1 d PU
O5 O 0.1733(9) 0.2388(11) 0.0280(16) 0.101(3) Uani 0.50 1 d PU
O3 O 0.2229(8) 0.2876(11) -0.1574(15) 0.101(3) Uani 0.50 1 d PU
C11 C -0.0051(4) 0.8265(9) -0.0110(8) 0.067(3) Uani 1 1 d .
C18 C 0.1083(5) 0.9942(13) 0.1946(8) 0.102(5) Uani 1 1 d .
H17 H 0.1945 0.9144 -0.0474 0.046 Uiso 1 1 calc R
H13A H 0.1483 0.7232 0.1503 0.043 Uiso 1 1 calc R
H13B H 0.1960 0.6472 0.2008 0.043 Uiso 1 1 calc R
H15A H 0.2056 0.4761 0.0418 0.049 Uiso 1 1 calc R
H15B H 0.2521 0.5389 0.1109 0.049 Uiso 1 1 calc R
H14A H 0.1323 0.5517 -0.0422 0.048 Uiso 1 1 calc R
H14B H 0.1614 0.6420 -0.1086 0.048 Uiso 1 1 calc R
H4 H 0.1678 0.4706 0.2631 0.056 Uiso 1 1 calc R
H1 H -0.0144 0.5127 0.1087 0.055 Uiso 1 1 calc R
H10 H 0.0309 0.9149 -0.1235 0.079 Uiso 1 1 calc R
H2 H 0.0060 0.3624 0.2109 0.071 Uiso 1 1 calc R
H3 H 0.0982 0.3418 0.2898 0.067 Uiso 1 1 calc R
H9 H 0.1103 0.8037 -0.1437 0.065 Uiso 1 1 calc R
H12 H -0.0225 0.7236 0.1054 0.064 Uiso 1 1 calc R
H11 H -0.0389 0.8672 -0.0071 0.081 Uiso 1 1 calc R
H18A H 0.1339 0.9814 0.2541 0.153 Uiso 1 1 calc R
H18B H 0.0747 0.9489 0.1993 0.153 Uiso 1 1 calc R
H18C H 0.0967 1.0691 0.1935 0.153 Uiso 1 1 calc R

loop_
_atom_site_aniso_label
_atom_site_aniso_U_11
_atom_site_aniso_U_22
_atom_site_aniso_U_33
_atom_site_aniso_U_23
_atom_site_aniso_U_13
_atom_site_aniso_U_12
Pd1 0.0254(4) 0.0306(5) 0.0408(5) 0.000 0.0051(3) 0.000
N1 0.024(3) 0.037(4) 0.041(4) -0.001(3) 0.004(3) 0.003(3)
C17 0.034(4) 0.035(5) 0.046(5) -0.002(3) 0.001(4) -0.005(3)
O1 0.037(3) 0.099(6) 0.054(4) 0.006(3) 0.010(3) 0.021(3)
C13 0.030(4) 0.042(5) 0.036(4) 0.002(3) 0.004(3) -0.012(3)
C16 0.031(4) 0.039(5) 0.054(5) -0.001(4) 0.001(4) 0.007(4)
C7 0.029(4) 0.049(5) 0.044(5) 0.001(4) -0.002(3) -0.001(4)
C15 0.035(4) 0.031(4) 0.057(5) 0.001(4) 0.010(4) -0.005(4)
O2 0.048(4) 0.115(6) 0.055(4) -0.019(4) -0.008(3) 0.016(4)
C6 0.032(4) 0.040(5) 0.036(4) -0.006(3) 0.009(3) -0.008(3)
C5 0.033(4) 0.040(5) 0.029(4) -0.004(3) 0.006(3) -0.005(3)
C8 0.029(4) 0.046(5) 0.040(4) -0.001(3) -0.003(3) -0.008(3)
C14 0.045(5) 0.041(5) 0.036(4) -0.006(3) 0.011(3) -0.011(4)
C4 0.040(5) 0.062(6) 0.040(5) 0.002(4) 0.002(4) 0.000(4)
C1 0.029(4) 0.065(6) 0.045(5) 0.000(4) 0.002(3) -0.013(4)
C10 0.060(7) 0.068(7) 0.069(7) 0.017(5) -0.010(5) 0.003(5)
C2 0.056(6) 0.061(6) 0.061(6) -0.003(5) 0.014(5) -0.025(5)
C3 0.057(6) 0.056(6) 0.055(6) 0.013(4) 0.008(4) -0.012(5)
C9 0.039(5) 0.065(7) 0.056(5) 0.014(5) -0.006(4) -0.009(5)
C12 0.041(5) 0.061(6) 0.058(5) -0.003(5) 0.004(4) 0.005(4)
O4 0.129(9) 0.029(4) 0.144(10) -0.017(5) -0.023(7) -0.037(6)
O5 0.129(9) 0.029(4) 0.144(10) -0.017(5) -0.023(7) -0.037(6)
O3 0.129(9) 0.029(4) 0.144(10) -0.017(5) -0.023(7) -0.037(6)
C11 0.051(6) 0.077(7) 0.074(7) 0.013(6) -0.006(5) 0.021(5)
C18 0.060(7) 0.185(14) 0.063(7) 0.006(8) 0.029(6) 0.058(8)

loop_
_atom_type_symbol
_atom_type_description
_atom_type_scat_dispersion_real
_atom_type_scat_dispersion_imag
_atom_type_scat_source
C C 0.0033 0.0016 'International Tables Vol C Tables 4.2.6.8 and 6.1.1.4'
H H 0.0000 0.0000 'International Tables Vol C Tables 4.2.6.8 and 6.1.1.4'
N N 0.0061 0.0033 'International Tables Vol C Tables 4.2.6.8 and 6.1.1.4'
O O 0.0106 0.0060 'International Tables Vol C Tables 4.2.6.8 and 6.1.1.4'
Pd Pd -0.9988 1.0072 'International Tables Vol C Tables 4.2.6.8 and 6.1.1.4'

loop_
_diffrn_radiation_wavelength
0.71073

loop_
_geom_angle_atom_site_label_1
_geom_angle_atom_site_label_2
_geom_angle_atom_site_label_3
_geom_angle
_geom_angle_site_symmetry_1
_geom_angle_site_symmetry_3
C17 Pd1 C17 40.1(4) . 2
C17 Pd1 N1 119.0(3) . .
C17 Pd1 N1 157.8(2) 2 .
C17 Pd1 N1 157.8(2) . 2
C17 Pd1 N1 119.0(3) 2 2
N1 Pd1 N1 82.7(3) . 2
C15 N1 C13 108.5(6) . .
C15 N1 C14 110.0(6) . .
C13 N1 C14 109.6(5) . .
C15 N1 Pd1 105.1(4) . .
C13 N1 Pd1 114.2(4) . .
C14 N1 Pd1 109.3(4) . .
C17 C17 C16 123.1(9) 2 .
C17 C17 Pd1 70.0(2) 2 .
C16 C17 Pd1 113.1(5) . .
C16 O1 C18 117.3(7) . .
N1 C13 C5 113.3(6) . .
O2 C16 O1 121.0(8) . .
O2 C16 C17 127.2(8) . .
O1 C16 C17 111.8(7) . .
C12 C7 C8 118.0(8) . .
C12 C7 C6 123.0(7) . .
C8 C7 C6 118.9(7) . .
N1 C15 C15 110.8(5) . 2
C1 C6 C5 118.7(7) . .
C1 C6 C7 120.8(7) . .
C5 C6 C7 120.4(7) . .
C4 C5 C6 119.3(7) . .
C4 C5 C13 122.4(7) . .
C6 C5 C13 118.2(7) . .
C9 C8 C7 119.5(7) . .
C9 C8 C14 120.5(7) . .
C7 C8 C14 119.9(7) . .
N1 C14 C8 114.4(6) . .
C3 C4 C5 121.7(8) . .
C2 C1 C6 121.3(8) . .
C11 C10 C9 119.9(9) . .
C1 C2 C3 119.7(8) . .
C4 C3 C2 119.3(9) . .
C10 C9 C8 120.9(8) . .
C7 C12 C11 122.0(9) . .
O5 O4 O3 127.0(17) . .
O5 O4 O4 111(2) . 2
O3 O4 O4 111.7(17) . 2
C10 C11 C12 119.6(9) . .
C17 C17 H17 118.5 2 .
C16 C17 H17 118.5 . .
Pd1 C17 H17 87.0 . .
N1 C13 H13A 108.9 . .
C5 C13 H13A 108.9 . .
N1 C13 H13B 108.9 . .
C5 C13 H13B 108.9 . .
H13A C13 H13B 107.7 . .
N1 C15 H15A 109.5 . .
C15 C15 H15A 109.5 2 .
N1 C15 H15B 109.5 . .
C15 C15 H15B 109.5 2 .
H15A C15 H15B 108.1 . .
N1 C14 H14A 108.7 . .
C8 C14 H14A 108.7 . .
N1 C14 H14B 108.7 . .
C8 C14 H14B 108.7 . .
H14A C14 H14B 107.6 . .
C3 C4 H4 119.2 . .
C5 C4 H4 119.2 . .
C2 C1 H1 119.3 . .
C6 C1 H1 119.3 . .
C11 C10 H10 120.1 . .
C9 C10 H10 120.1 . .
C1 C2 H2 120.2 . .
C3 C2 H2 120.2 . .
C4 C3 H3 120.3 . .
C2 C3 H3 120.3 . .
C10 C9 H9 119.6 . .
C8 C9 H9 119.6 . .
C7 C12 H12 119.0 . .
C11 C12 H12 119.0 . .
C10 C11 H11 120.2 . .
C12 C11 H11 120.2 . .
O1 C18 H18A 109.5 . .
O1 C18 H18B 109.5 . .
H18A C18 H18B 109.5 . .
O1 C18 H18C 109.5 . .
H18A C18 H18C 109.5 . .
H18B C18 H18C 109.5 . .

loop_
_geom_bond_atom_site_label_1
_geom_bond_atom_site_label_2
_geom_bond_distance
_geom_bond_site_symmetry_2
Pd1 C17 2.076(8) .
Pd1 C17 2.076(8) 2
Pd1 N1 2.206(6) .
Pd1 N1 2.206(6) 2
N1 C15 1.488(10) .
N1 C13 1.495(9) .
N1 C14 1.501(10) .
C17 C17 1.423(15) 2
C17 C16 1.436(11) .
O1 C16 1.348(9) .
O1 C18 1.443(10) .
C13 C5 1.501(10) .
C16 O2 1.213(10) .
C7 C12 1.381(11) .
C7 C8 1.415(10) .
C7 C6 1.476(11) .
C15 C15 1.517(15) 2
C6 C1 1.389(11) .
C6 C5 1.409(10) .
C5 C4 1.386(11) .
C8 C9 1.386(11) .
C8 C14 1.505(11) .
C4 C3 1.370(12) .
C1 C2 1.381(13) .
C10 C11 1.372(14) .
C10 C9 1.385(13) .
C2 C3 1.401(13) .
C12 C11 1.383(13) .
O4 O5 1.32(2) .
O4 O3 1.73(3) .
O4 O4 1.75(3) 2
C17 H17 0.9300 .
C13 H13A 0.9700 .
C13 H13B 0.9700 .
C15 H15A 0.9700 .
C15 H15B 0.9700 .
C14 H14A 0.9700 .
C14 H14B 0.9700 .
C4 H4 0.9300 .
C1 H1 0.9300 .
C10 H10 0.9300 .
C2 H2 0.9300 .
C3 H3 0.9300 .
C9 H9 0.9300 .
C12 H12 0.9300 .
C11 H11 0.9300 .
C18 H18A 0.9600 .
C18 H18B 0.9600 .
C18 H18C 0.9600 .
